data_4119638
loop_
_publ_author_name
'Hayato Tsurugi'
'Hiromasa Tanahashi'
'Haruka Nishiyama'
'Waldemar Fegler'
'Teruhiko Saito'
'Andreas Sauer'
'Jun Okuda'
'Kazushi Mashima'

_publ_section_title
;
 Salt-Free Reducing Reagent of Bis(trimethylsilyl)cyclohexadiene Mediates
 Multielectron Reduction of Chloride Complexes of W(VI) and W(IV)
;
_journal_name_full 'Journal of the American Chemical Society'
_journal_page_first 5986
_journal_page_last 5989
_journal_paper_doi 10.1021/ja401589a
_journal_volume 135
_journal_year 2013
_chemical_formula_moiety 'C26 H36 Cl4 N2 W'
_chemical_formula_sum 'C26 H36 Cl4 N2 W'
_chemical_formula_weight 702.22
_chemical_name_common 4a
_chemical_name_systematic
; 
 ? 
;
_space_group_IT_number 62
_symmetry_cell_setting orthorhombic
_symmetry_Int_Tables_number 62
_symmetry_space_group_name_Hall '-P 2ac 2n'
_symmetry_space_group_name_H-M 'P n m a'
_atom_sites_solution_hydrogens geom
_atom_sites_solution_primary direct
_atom_sites_solution_secondary difmap
_audit_creation_method SHELXL-97
_cell_angle_alpha 90.00
_cell_angle_beta 90.00
_cell_angle_gamma 90.00
_cell_formula_units_Z 4
_cell_length_a 12.7024(17)
_cell_length_b 21.299(3)
_cell_length_c 10.4913(15)
_cell_measurement_reflns_used 6080
_cell_measurement_temperature 113(2)
_cell_measurement_theta_max 27.46
_cell_measurement_theta_min 3.16
_cell_volume 2838.4(7)
_computing_cell_refinement CrystalClear
_computing_data_collection 'CrystalClear (Rigaku Inc., 2007)'
_computing_data_reduction CrystalClear
_computing_molecular_graphics 'CrystalStructure 4.0 (Rigaku, 2010)'
_computing_publication_material 'CrystalStructure 4.0'
_computing_structure_refinement 'SHELXL97 (Sheldrick, 2008)'
_computing_structure_solution 'SIR92 (Altomare, et al., 1994)'
_diffrn_ambient_temperature 113(2)
_diffrn_detector_area_resol_mean 7.314
_diffrn_measured_fraction_theta_full 0.999
_diffrn_measured_fraction_theta_max 0.999
_diffrn_measurement_device_type 'Rigaku Mercury70'
_diffrn_measurement_method \w
_diffrn_radiation_monochromator graphite
_diffrn_radiation_source 'fine-focus sealed tube'
_diffrn_radiation_type MoK\a
_diffrn_radiation_wavelength 0.71075
_diffrn_reflns_av_R_equivalents 0.0507
_diffrn_reflns_av_sigmaI/netI 0.0274
_diffrn_reflns_limit_h_max 15
_diffrn_reflns_limit_h_min -15
_diffrn_reflns_limit_k_max 25
_diffrn_reflns_limit_k_min -25
_diffrn_reflns_limit_l_max 12
_diffrn_reflns_limit_l_min -12
_diffrn_reflns_number 20954
_diffrn_reflns_theta_full 24.99
_diffrn_reflns_theta_max 24.99
_diffrn_reflns_theta_min 1.91
_exptl_absorpt_coefficient_mu 4.463
_exptl_absorpt_correction_T_max 0.4267
_exptl_absorpt_correction_T_min 0.4016
_exptl_absorpt_correction_type multi-scan
_exptl_absorpt_process_details 'REQAB (Rigaku, 1998)'
_exptl_crystal_colour brown
_exptl_crystal_density_diffrn 1.643
_exptl_crystal_description block
_exptl_crystal_F_000 1392
_exptl_crystal_size_max 0.25
_exptl_crystal_size_mid 0.24
_exptl_crystal_size_min 0.23
_refine_diff_density_max 2.309
_refine_diff_density_min -2.516
_refine_diff_density_rms 0.437
_refine_ls_extinction_method none
_refine_ls_goodness_of_fit_ref 1.552
_refine_ls_hydrogen_treatment constr
_refine_ls_matrix_type full
_refine_ls_number_parameters 140
_refine_ls_number_reflns 2577
_refine_ls_number_restraints 0
_refine_ls_restrained_S_all 1.552
_refine_ls_R_factor_all 0.1223
_refine_ls_R_factor_gt 0.1107
_refine_ls_shift/su_max 0.000
_refine_ls_shift/su_mean 0.000
_refine_ls_structure_factor_coef Fsqd
_refine_ls_weighting_details 'calc w=1/[\s^2^(Fo^2^)+(0.0908P)^2^+129.4039P] where P=(Fo^2^+2Fc^2^)/3'
_refine_ls_weighting_scheme calc
_refine_ls_wR_factor_gt 0.3289
_refine_ls_wR_factor_ref 0.3509
_reflns_number_gt 2403
_reflns_number_total 2577
_reflns_threshold_expression >2sigma(I)
_cod_data_source_file ja401589a_si_001_3.cif
_cod_data_source_block 4a
_cod_database_code 4119638

loop_
_symmetry_equiv_pos_as_xyz
'x, y, z'
'-x+1/2, y+1/2, z+1/2'
'x, -y+1/2, z'
'-x+1/2, -y, z+1/2'
'-x, -y, -z'
'x-1/2, -y-1/2, -z-1/2'
'-x, y-1/2, -z'
'x-1/2, y, -z-1/2'

loop_
_atom_site_label
_atom_site_type_symbol
_atom_site_fract_x
_atom_site_fract_y
_atom_site_fract_z
_atom_site_U_iso_or_equiv
_atom_site_adp_type
_atom_site_occupancy
_atom_site_symmetry_multiplicity
_atom_site_calc_flag
_atom_site_refinement_flags
W1 W 0.53923(9) 0.2500 0.08389(12) 0.0548(7) Uani 1 2 d S
Cl1 Cl 0.5574(5) 0.2500 0.3093(6) 0.0367(17) Uani 1 2 d S
Cl2 Cl 0.5152(6) 0.2500 -0.1341(7) 0.047(2) Uani 1 2 d S
Cl3 Cl 0.6488(9) 0.3255(5) 0.0735(9) 0.095(3) Uani 1 1 d .
N1 N 0.4060(12) 0.3125(9) 0.1125(14) 0.032(4) Uani 1 1 d .
C1 C 0.3192(14) 0.2849(10) 0.1664(18) 0.032(4) Uani 1 1 d .
H1 H 0.2630 0.3087 0.2014 0.039 Uiso 1 1 calc R
C2 C 0.3916(15) 0.3814(9) 0.0857(17) 0.026(4) Uiso 1 1 d .
C3 C 0.4267(14) 0.4253(11) 0.1733(18) 0.033(5) Uani 1 1 d .
C4 C 0.4068(15) 0.4881(10) 0.1435(19) 0.032(4) Uiso 1 1 d .
H4 H 0.4304 0.5199 0.2003 0.038 Uiso 1 1 calc R
C5 C 0.3539(16) 0.5054(10) 0.0341(19) 0.035(5) Uani 1 1 d .
H5 H 0.3409 0.5485 0.0177 0.042 Uiso 1 1 calc R
C6 C 0.3201(15) 0.4615(9) -0.0504(18) 0.029(4) Uiso 1 1 d .
H6 H 0.2844 0.4745 -0.1254 0.035 Uiso 1 1 calc R
C7 C 0.3375(14) 0.3955(11) -0.0279(17) 0.035(5) Uani 1 1 d .
C8 C 0.4804(15) 0.4078(11) 0.2989(18) 0.034(5) Uani 1 1 d .
H8 H 0.4921 0.3614 0.3000 0.041 Uiso 1 1 calc R
C9 C 0.5867(16) 0.4404(12) 0.313(2) 0.043(5) Uani 1 1 d .
H9A H 0.5767 0.4860 0.3122 0.052 Uiso 1 1 calc R
H9B H 0.6329 0.4281 0.2427 0.052 Uiso 1 1 calc R
H9C H 0.6190 0.4279 0.3943 0.052 Uiso 1 1 calc R
C10 C 0.4103(18) 0.4253(14) 0.413(2) 0.050(7) Uani 1 1 d .
H10A H 0.4505 0.4207 0.4918 0.061 Uiso 1 1 calc R
H10B H 0.3489 0.3974 0.4148 0.061 Uiso 1 1 calc R
H10C H 0.3868 0.4689 0.4038 0.061 Uiso 1 1 calc R
C11 C 0.2955(17) 0.3471(11) -0.1248(18) 0.036(5) Uani 1 1 d .
H11 H 0.3210 0.3044 -0.0996 0.043 Uiso 1 1 calc R
C12 C 0.336(2) 0.3618(13) -0.261(2) 0.056(7) Uani 1 1 d .
H12A H 0.4128 0.3642 -0.2601 0.067 Uiso 1 1 calc R
H12B H 0.3066 0.4021 -0.2892 0.067 Uiso 1 1 calc R
H12C H 0.3133 0.3285 -0.3192 0.067 Uiso 1 1 calc R
C13 C 0.1744(18) 0.3474(12) -0.121(2) 0.044(5) Uani 1 1 d .
H13A H 0.1486 0.3895 -0.1417 0.053 Uiso 1 1 calc R
H13B H 0.1506 0.3358 -0.0351 0.053 Uiso 1 1 calc R
H13C H 0.1470 0.3172 -0.1828 0.053 Uiso 1 1 calc R

loop_
_atom_site_aniso_label
_atom_site_aniso_U_11
_atom_site_aniso_U_22
_atom_site_aniso_U_33
_atom_site_aniso_U_23
_atom_site_aniso_U_13
_atom_site_aniso_U_12
W1 0.0168(7) 0.1210(16) 0.0266(7) 0.000 0.0042(4) 0.000
Cl1 0.020(3) 0.064(5) 0.026(3) 0.000 -0.006(3) 0.000
Cl2 0.033(4) 0.085(6) 0.022(3) 0.000 0.010(3) 0.000
Cl3 0.103(7) 0.107(7) 0.074(5) 0.008(5) 0.023(5) -0.015(6)
N1 0.019(7) 0.060(12) 0.017(7) -0.001(7) 0.003(6) 0.000(7)
C1 0.019(9) 0.046(12) 0.032(10) -0.005(9) 0.008(7) 0.004(8)
C3 0.019(9) 0.053(14) 0.026(10) -0.002(9) -0.002(7) -0.003(9)
C5 0.035(11) 0.035(12) 0.036(11) 0.005(9) -0.001(9) 0.007(9)
C7 0.015(8) 0.070(15) 0.021(9) -0.012(10) 0.004(7) -0.002(9)
C8 0.033(10) 0.045(13) 0.025(9) -0.010(9) -0.005(8) 0.001(9)
C9 0.030(11) 0.064(16) 0.036(11) 0.006(11) -0.009(9) 0.000(10)
C10 0.033(12) 0.09(2) 0.031(11) 0.011(12) 0.001(9) 0.007(12)
C11 0.044(12) 0.043(13) 0.021(9) -0.001(9) -0.005(8) 0.003(10)
C12 0.067(16) 0.079(19) 0.021(10) -0.001(11) 0.001(10) -0.012(14)
C13 0.040(12) 0.053(15) 0.041(12) -0.005(11) -0.014(10) -0.003(11)

loop_
_atom_type_symbol
_atom_type_description
_atom_type_scat_dispersion_real
_atom_type_scat_dispersion_imag
_atom_type_scat_source
C C 0.0033 0.0016 'International Tables Vol C Tables 4.2.6.8 and 6.1.1.4'
H H 0.0000 0.0000 'International Tables Vol C Tables 4.2.6.8 and 6.1.1.4'
Cl Cl 0.1484 0.1585 'International Tables Vol C Tables 4.2.6.8 and 6.1.1.4'
N N 0.0061 0.0033 'International Tables Vol C Tables 4.2.6.8 and 6.1.1.4'
W W -0.8490 6.8722 'International Tables Vol C Tables 4.2.6.8 and 6.1.1.4'

loop_
_geom_angle_atom_site_label_1
_geom_angle_atom_site_label_2
_geom_angle_atom_site_label_3
_geom_angle
_geom_angle_site_symmetry_1
_geom_angle_site_symmetry_3
Cl3 W1 Cl3 98.1(6) . 3
Cl3 W1 N1 93.1(6) . .
Cl3 W1 N1 168.0(5) 3 .
Cl3 W1 N1 168.0(5) . 3
Cl3 W1 N1 93.1(6) 3 3
N1 W1 N1 75.5(9) . 3
Cl3 W1 Cl2 92.1(3) . .
Cl3 W1 Cl2 92.1(3) 3 .
N1 W1 Cl2 91.9(4) . .
N1 W1 Cl2 91.9(4) 3 .
Cl3 W1 Cl1 89.3(3) . .
Cl3 W1 Cl1 89.3(3) 3 .
N1 W1 Cl1 86.5(4) . .
N1 W1 Cl1 86.5(4) 3 .
Cl2 W1 Cl1 177.9(2) . .
C1 N1 C2 113.4(16) . .
C1 N1 W1 114.9(14) . .
C2 N1 W1 131.7(12) . .
N1 C1 C1 115.4(12) . 3
N1 C1 H1 122.3 . .
C1 C1 H1 122.3 3 .
C3 C2 C7 125.0(19) . .
C3 C2 N1 119.7(16) . .
C7 C2 N1 115.2(17) . .
C2 C3 C4 116.2(18) . .
C2 C3 C8 123.4(19) . .
C4 C3 C8 120.4(18) . .
C5 C4 C3 121.9(19) . .
C5 C4 H4 119.0 . .
C3 C4 H4 119.0 . .
C6 C5 C4 121(2) . .
C6 C5 H5 119.5 . .
C4 C5 H5 119.5 . .
C5 C6 C7 121.0(18) . .
C5 C6 H6 119.5 . .
C7 C6 H6 119.5 . .
C2 C7 C6 114.9(18) . .
C2 C7 C11 126(2) . .
C6 C7 C11 119.4(17) . .
C9 C8 C3 111.7(17) . .
C9 C8 C10 109.1(17) . .
C3 C8 C10 110.6(17) . .
C9 C8 H8 108.4 . .
C3 C8 H8 108.4 . .
C10 C8 H8 108.4 . .
C8 C9 H9A 109.5 . .
C8 C9 H9B 109.5 . .
H9A C9 H9B 109.5 . .
C8 C9 H9C 109.5 . .
H9A C9 H9C 109.5 . .
H9B C9 H9C 109.5 . .
C8 C10 H10A 109.5 . .
C8 C10 H10B 109.5 . .
H10A C10 H10B 109.5 . .
C8 C10 H10C 109.5 . .
H10A C10 H10C 109.5 . .
H10B C10 H10C 109.5 . .
C13 C11 C7 108.9(17) . .
C13 C11 C12 110.8(18) . .
C7 C11 C12 110.9(18) . .
C13 C11 H11 108.7 . .
C7 C11 H11 108.7 . .
C12 C11 H11 108.7 . .
C11 C12 H12A 109.5 . .
C11 C12 H12B 109.5 . .
H12A C12 H12B 109.5 . .
C11 C12 H12C 109.5 . .
H12A C12 H12C 109.5 . .
H12B C12 H12C 109.5 . .
C11 C13 H13A 109.5 . .
C11 C13 H13B 109.5 . .
H13A C13 H13B 109.5 . .
C11 C13 H13C 109.5 . .
H13A C13 H13C 109.5 . .
H13B C13 H13C 109.5 . .

loop_
_geom_bond_atom_site_label_1
_geom_bond_atom_site_label_2
_geom_bond_distance
_geom_bond_site_symmetry_2
W1 Cl3 2.130(10) .
W1 Cl3 2.130(10) 3
W1 N1 2.174(17) .
W1 N1 2.174(17) 3
W1 Cl2 2.308(7) .
W1 Cl1 2.376(7) .
N1 C1 1.37(2) .
N1 C2 1.50(3) .
C1 C1 1.49(4) 3
C1 H1 0.9500 .
C2 C3 1.38(3) .
C2 C7 1.41(3) .
C3 C4 1.40(3) .
C3 C8 1.53(3) .
C4 C5 1.38(3) .
C4 H4 0.9500 .
C5 C6 1.36(3) .
C5 H5 0.9500 .
C6 C7 1.44(3) .
C6 H6 0.9500 .
C7 C11 1.54(3) .
C8 C9 1.53(3) .
C8 C10 1.53(3) .
C8 H8 1.0000 .
C9 H9A 0.9800 .
C9 H9B 0.9800 .
C9 H9C 0.9800 .
C10 H10A 0.9800 .
C10 H10B 0.9800 .
C10 H10C 0.9800 .
C11 C13 1.54(3) .
C11 C12 1.55(3) .
C11 H11 1.0000 .
C12 H12A 0.9800 .
C12 H12B 0.9800 .
C12 H12C 0.9800 .
C13 H13A 0.9800 .
C13 H13B 0.9800 .
C13 H13C 0.9800 .

loop_
_geom_torsion_atom_site_label_1
_geom_torsion_atom_site_label_2
_geom_torsion_atom_site_label_3
_geom_torsion_atom_site_label_4
_geom_torsion
_geom_torsion_site_symmetry_1
_geom_torsion_site_symmetry_4
Cl3 W1 N1 C1 -159.3(13) . .
Cl3 W1 N1 C1 -1(3) 3 .
N1 W1 N1 C1 17.1(15) 3 .
Cl2 W1 N1 C1 108.6(13) . .
Cl1 W1 N1 C1 -70.2(13) . .
Cl3 W1 N1 C2 19.6(15) . .
Cl3 W1 N1 C2 178.1(17) 3 .
N1 W1 N1 C2 -164.1(12) 3 .
Cl2 W1 N1 C2 -72.6(15) . .
Cl1 W1 N1 C2 108.7(15) . .
C2 N1 C1 C1 166.0(10) . 3
W1 N1 C1 C1 -14.9(13) . 3
C1 N1 C2 C3 96(2) . .
W1 N1 C2 C3 -83(2) . .
C1 N1 C2 C7 -82(2) . .
W1 N1 C2 C7 99.4(18) . .
C7 C2 C3 C4 -1(3) . .
N1 C2 C3 C4 -177.7(16) . .
C7 C2 C3 C8 176.9(17) . .
N1 C2 C3 C8 0(3) . .
C2 C3 C4 C5 1(3) . .
C8 C3 C4 C5 -176.7(18) . .
C3 C4 C5 C6 -1(3) . .
C4 C5 C6 C7 1(3) . .
C3 C2 C7 C6 0(3) . .
N1 C2 C7 C6 177.5(15) . .
C3 C2 C7 C11 -178.4(18) . .
N1 C2 C7 C11 -1(3) . .
C5 C6 C7 C2 0(3) . .
C5 C6 C7 C11 178.6(18) . .
C2 C3 C8 C9 126(2) . .
C4 C3 C8 C9 -57(2) . .
C2 C3 C8 C10 -112(2) . .
C4 C3 C8 C10 65(3) . .
C2 C7 C11 C13 111(2) . .
C6 C7 C11 C13 -68(2) . .
C2 C7 C11 C12 -127(2) . .
C6 C7 C11 C12 54(2) . .
